data_8101104
loop_
_publ_author_name
'Gream, G. E.'
'Kirkbride, P. K.'
'Tiekink, E. R. T.'

_publ_section_title
;
Crystal structure of 2RS-p-methoxyphenyl-8SR-5-phenyl-3,5,7-triazatricyclo
[6.5.1.0^3,7^]tetradeca-9,11,13-triene-4,6-dione, C~24~H~21~N~3~O~3~
;
_journal_issue 4
_journal_name_full 'Zeitschrift f\"ur Kristallographie - New Crystal Structures'
_journal_page_first 571
_journal_page_last 572
_journal_volume 216
_journal_year 2001
_chemical_formula_moiety 'C24 H21 N3 O3 '
_chemical_formula_structural 'C24 H21 N3 O3 '
_chemical_formula_sum 'C24 H21 N3 O3'
_chemical_formula_weight 399.45
_space_group_IT_number 19
_symmetry_cell_setting orthorhombic
_symmetry_Int_Tables_number 19
_symmetry_space_group_name_Hall 'P 2ac 2ab'
_symmetry_space_group_name_H-M 'P 21 21 21'
_cell_angle_alpha 90
_cell_angle_beta 90
_cell_angle_gamma 90
_cell_formula_units_Z 4
_cell_length_a 15.675(3)
_cell_length_b 19.863(4)
_cell_length_c 6.1999(27)
_cell_measurement_temperature 293
_cell_volume 1930.4(8)
_diffrn_ambient_temperature 293
_exptl_crystal_density_diffrn 1.374
_cod_original_formula_sum 'C24 H21 N3 O3 '
_cod_database_code 8101104

loop_
_symmetry_equiv_pos_as_xyz
'  +x,  +y,  +z'
'1/2-x,  -y,1/2+z'
'1/2+x,1/2-y,  -z'
'  -x,1/2+y,1/2-z'

loop_
_atom_site_label
_atom_site_type_symbol
_atom_site_fract_x
_atom_site_fract_y
_atom_site_fract_z
_atom_site_U_iso_or_equiv
_atom_site_adp_type
_atom_site_occupancy
_atom_site_symmetry_multiplicity
_atom_site_calc_flag
_atom_site_refinement_flags
_atom_site_disorder_assembly
_atom_site_disorder_group
O4 O 0.0297(3) -0.07337(18) 0.7931(7) 0.0490(11) Uani 1 4 d . . .
O6 O 0.1847(3) -0.00431(19) 0.2118(6) 0.0540(11) Uani 1 4 d . . .
O24 O -0.3183(3) 0.0916(2) 0.7540(9) 0.0710(15) Uani 1 4 d . . .
N3 N 0.0779(3) 0.0278(2) 0.6742(8) 0.0414(12) Uani 1 4 d . . .
N5 N 0.1067(3) -0.0588(2) 0.4772(7) 0.0404(12) Uani 1 4 d . . .
N7 N 0.1155(3) 0.05108(19) 0.4842(7) 0.0346(10) Uani 1 4 d . . .
C1 C 0.0788(3) 0.1409(3) 0.7911(9) 0.0379(13) Uani 1 4 d . . .
C2 C 0.0362(3) 0.0735(2) 0.8265(9) 0.0377(13) Uani 1 4 d . . .
H2 H 0.0500 0.0584 0.9728 0.060(4) Uiso 1 4 calc R . .
C4 C 0.0673(3) -0.0393(3) 0.6679(10) 0.0379(13) Uani 1 4 d . . .
C6 C 0.1413(4) -0.0041(3) 0.3721(9) 0.0389(13) Uani 1 4 d . . .
C8 C 0.1737(4) 0.1105(3) 0.5011(9) 0.0400(13) Uani 1 4 d . . .
H8 H 0.2321 0.0962 0.4681 0.060(4) Uiso 1 4 calc R . .
C9 C 0.1479(4) 0.1629(3) 0.3459(10) 0.0510(16) Uani 1 4 d . . .
H2 H 0.1448 0.1477 0.2041 0.060(4) Uiso 1 4 calc R . .
C10 C 0.1283(4) 0.2270(3) 0.3692(11) 0.0572(17) Uani 1 4 d . . .
H10 H 0.1211 0.2487 0.2377 0.060(4) Uiso 1 4 calc R . .
C11 C 0.1154(4) 0.2713(3) 0.5496(12) 0.0580(18) Uani 1 4 d . . .
H11 H 0.1403 0.3136 0.5357 0.060(4) Uiso 1 4 calc R . .
C12 C 0.0739(4) 0.2612(3) 0.7319(12) 0.0560(18) Uani 1 4 d . . .
H12 H 0.0676 0.2977 0.8244 0.060(4) Uiso 1 4 calc R . .
C13 C 0.0377(4) 0.1983(3) 0.7978(10) 0.0459(14) Uani 1 4 d . . .
H13 H -0.0181 0.1982 0.8482 0.060(4) Uiso 1 4 calc R . .
C14 C 0.1698(3) 0.1334(3) 0.7322(9) 0.0408(14) Uani 1 4 d . . .
H14A H 0.1970 0.1006 0.8252 0.060(4) Uiso 1 4 calc R . .
H14B H 0.1992 0.1761 0.7485 0.060(4) Uiso 1 4 calc R . .
C21 C -0.0583(3) 0.0746(2) 0.8052(9) 0.0332(12) Uani 1 4 d . . .
C22 C -0.0973(4) 0.0968(3) 0.6212(10) 0.0465(15) Uani 1 4 d . . .
H22 H -0.0645 0.1087 0.5023 0.060(4) Uiso 1 4 calc R . .
C23 C -0.1848(4) 0.1016(3) 0.6103(11) 0.0560(17) Uani 1 4 d . . .
H23 H -0.2106 0.1170 0.4844 0.060(4) Uiso 1 4 calc R . .
C24 C -0.2338(3) 0.0841(3) 0.7828(12) 0.0466(16) Uani 1 4 d . . .
C24' C -0.3718(4) 0.0811(4) 0.9329(16) 0.090(3) Uani 1 4 d . . .
H24A H -0.4300 0.0884 0.8913 0.060(4) Uiso 1 4 calc R . .
H24B H -0.3566 0.1119 1.0459 0.060(4) Uiso 1 4 calc R . .
H24C H -0.3652 0.0357 0.9835 0.060(4) Uiso 1 4 calc R . .
C25 C -0.1968(4) 0.0610(3) 0.9641(11) 0.0523(17) Uani 1 4 d . . .
H25 H -0.2299 0.0486 1.0822 0.060(4) Uiso 1 4 calc R . .
C26 C -0.1095(4) 0.0558(3) 0.9724(10) 0.0491(16) Uani 1 4 d . . .
H26 H -0.0843 0.0388 1.0968 0.060(4) Uiso 1 4 calc R . .
C51 C 0.1190(4) -0.1276(2) 0.4207(9) 0.0355(13) Uani 1 4 d . . .
C52 C 0.1530(3) -0.1704(2) 0.5698(9) 0.0407(14) Uani 1 4 d . . .
H52 H 0.1672 -0.1548 0.7066 0.060(4) Uiso 1 4 calc R . .
C53 C 0.1663(4) -0.2362(3) 0.5170(12) 0.0523(17) Uani 1 4 d . . .
H53 H 0.1900 -0.2655 0.6175 0.060(4) Uiso 1 4 calc R . .
C54 C 0.1449(4) -0.2589(3) 0.3181(12) 0.0588(18) Uani 1 4 d . . .
H54 H 0.1533 -0.3039 0.2831 0.060(4) Uiso 1 4 calc R . .
C55 C 0.1110(4) -0.2161(3) 0.1696(11) 0.0587(18) Uani 1 4 d . . .
H55 H 0.0971 -0.2319 0.0328 0.060(4) Uiso 1 4 calc R . .
C56 C 0.0974(4) -0.1497(3) 0.2207(10) 0.0494(15) Uani 1 4 d . . .
H56 H 0.0738 -0.1204 0.1202 0.060(4) Uiso 1 4 calc R . .

loop_
_atom_site_aniso_label
_atom_site_aniso_U_11
_atom_site_aniso_U_22
_atom_site_aniso_U_33
_atom_site_aniso_U_23
_atom_site_aniso_U_13
_atom_site_aniso_U_12
O4 0.051(3) 0.046(2) 0.050(2) 0.010(2) 0.012(2) -0.0001(18)
O6 0.067(3) 0.047(2) 0.048(2) 0.000(2) 0.020(2) 0.002(2)
O24 0.033(2) 0.075(3) 0.104(4) 0.014(3) 0.006(3) 0.001(2)
N3 0.042(3) 0.039(2) 0.043(3) 0.005(2) 0.013(2) 0.003(2)
N5 0.045(3) 0.036(2) 0.040(3) 0.001(2) 0.005(3) 0.002(2)
N7 0.034(3) 0.035(2) 0.034(2) 0.001(2) 0.008(2) 0.0000(19)
C1 0.038(3) 0.044(3) 0.032(3) -0.004(3) -0.003(3) -0.001(2)
C2 0.041(3) 0.039(3) 0.033(3) -0.001(3) 0.003(3) 0.005(2)
C4 0.032(3) 0.040(3) 0.042(3) 0.004(3) -0.004(3) 0.001(2)
C6 0.038(3) 0.040(3) 0.039(3) 0.003(3) 0.001(3) 0.003(3)
C8 0.031(3) 0.040(3) 0.049(3) 0.005(3) 0.005(3) -0.002(2)
C9 0.063(4) 0.047(3) 0.043(3) 0.010(3) 0.003(4) -0.012(3)
C10 0.072(5) 0.043(3) 0.056(4) 0.013(3) 0.002(4) -0.006(3)
C11 0.055(4) 0.036(3) 0.084(5) 0.002(3) -0.002(4) -0.012(3)
C12 0.049(4) 0.034(3) 0.084(5) -0.012(3) -0.004(4) -0.004(3)
C13 0.042(3) 0.043(3) 0.052(4) -0.010(3) 0.003(3) -0.003(3)
C14 0.032(3) 0.042(3) 0.049(4) -0.006(3) -0.004(3) -0.001(2)
C21 0.031(3) 0.030(3) 0.038(3) -0.003(2) 0.002(3) 0.004(2)
C22 0.041(4) 0.052(3) 0.046(4) 0.009(3) 0.006(3) -0.005(3)
C23 0.048(4) 0.061(4) 0.059(4) 0.011(4) -0.002(4) -0.002(3)
C24 0.034(3) 0.032(3) 0.074(5) 0.001(3) 0.001(3) -0.001(2)
C24' 0.049(4) 0.078(5) 0.143(8) 0.004(5) 0.024(5) 0.010(4)
C25 0.041(4) 0.052(3) 0.064(4) 0.004(4) 0.018(3) -0.001(3)
C26 0.053(4) 0.046(3) 0.048(4) 0.006(3) 0.007(3) 0.004(3)
C51 0.033(3) 0.034(3) 0.039(3) 0.003(2) 0.006(3) 0.001(2)
C52 0.039(3) 0.038(3) 0.045(3) 0.002(2) -0.003(3) 0.002(2)
C53 0.056(4) 0.039(3) 0.063(4) 0.011(3) 0.011(3) 0.005(3)
C54 0.062(4) 0.036(3) 0.078(5) -0.006(4) 0.016(4) -0.009(3)
C55 0.063(4) 0.058(4) 0.055(4) -0.015(3) 0.001(4) -0.014(3)
C56 0.048(4) 0.055(4) 0.045(3) 0.002(3) -0.004(3) -0.001(3)

loop_
_geom_bond_atom_site_label_1
_geom_bond_atom_site_label_2
_geom_bond_distance
_geom_bond_site_symmetry_2
_geom_bond_publ_flag
O4 C4 1.187(6) . ?
O6 C6 1.204(6) . ?
O24 C24 1.344(7) . ?
O24 C24' 1.406(10) . ?
N3 C4 1.343(6) . ?
N3 N7 1.396(6) . ?
N3 C2 1.464(7) . ?
N5 C4 1.389(7) . ?
N5 C6 1.378(6) . ?
N5 C51 1.423(6) . ?
N7 C6 1.360(6) . ?
N7 C8 1.496(6) . ?
C1 C13 1.310(7) . ?
C1 C14 1.480(8) . ?
C1 C2 1.513(7) . ?
C2 C21 1.487(7) . ?
C8 C9 1.474(8) . ?
C8 C14 1.504(8) . ?
C9 C10 1.318(8) . ?
C10 C11 1.438(9) . ?
C11 C12 1.320(9) . ?
C12 C13 1.432(8) . ?
C21 C26 1.363(8) . ?
C21 C22 1.367(8) . ?
C22 C23 1.376(9) . ?
C23 C24 1.363(9) . ?
C24 C25 1.345(9) . ?
C25 C26 1.374(8) . ?
C51 C56 1.358(8) . ?
C51 C52 1.365(7) . ?
C52 C53 1.363(8) . ?
C53 C54 1.355(9) . ?
C54 C55 1.361(9) . ?
C55 C56 1.373(8) . ?

loop_
_cod_related_entry_id
_cod_related_entry_database
_cod_related_entry_code
1 ChemSpider 21183602
